data_7018098
loop_
_publ_author_name
'Aschenbach, Lara K.'
'Knight, Fergus R.'
'Randall, Rebecca A. M.'
'Cordes, David B.'
'Baggott, Alex'
'B\"uhl, Michael'
'Slawin, Alexandra M. Z.'
'Woollins, J. Derek'

_publ_section_title
;
 Onset of three-centre, four-electron bonding in peri-substituted
 acenaphthenes: A structural and computational investigation.
;
_journal_issue 11
_journal_name_full 'Dalton transactions (Cambridge, England : 2003)'
_journal_page_first 3141
_journal_page_last 3153
_journal_paper_doi 10.1039/c1dt11697e
_journal_volume 41
_journal_year 2012
_chemical_formula_moiety 'C18 H13 Br Se'
_chemical_formula_sum 'C18 H13 Br Se'
_chemical_formula_weight 388.16
_space_group_IT_number 2
_symmetry_cell_setting triclinic
_symmetry_Int_Tables_number 2
_symmetry_space_group_name_Hall '-P 1'
_symmetry_space_group_name_H-M 'P -1'
_atom_sites_solution_hydrogens geom
_atom_sites_solution_primary direct
_atom_sites_solution_secondary difmap
_cell_angle_alpha 97.849(11)
_cell_angle_beta 95.044(11)
_cell_angle_gamma 97.960(13)
_cell_formula_units_Z 2
_cell_length_a 5.645(3)
_cell_length_b 11.096(5)
_cell_length_c 11.508(5)
_cell_measurement_reflns_used 2942
_cell_measurement_temperature 125
_cell_measurement_theta_max 29.13
_cell_measurement_theta_min 1.80
_cell_volume 703.0(6)
_computing_cell_refinement 'CrystalClear-SM Expert 2.0 r5'
_computing_data_collection 'CrystalClear-SM Expert 2.0 r5 (Rigaku, 2010)'
_computing_data_reduction 'CrystalClear-SM Expert 2.0 r5'
_computing_molecular_graphics 'CrystalStructure 4.0'
_computing_publication_material 'CrystalStructure 4.0 (Rigaku, 2010)'
_computing_structure_refinement 'SHELXL97 (Sheldrick, 1997)'
_computing_structure_solution 'SIR2002 (Burla, et al., 2003)'
_diffrn_ambient_temperature 125
_diffrn_detector_area_resol_mean 28.944
_diffrn_measured_fraction_theta_full 0.991
_diffrn_measured_fraction_theta_max 0.819
_diffrn_measurement_device_type 'Rigaku Saturn724 CCD'
_diffrn_measurement_method \w
_diffrn_radiation_type 'Mo K\a'
_diffrn_radiation_wavelength 0.71075
_diffrn_reflns_av_R_equivalents 0.0298
_diffrn_reflns_limit_h_max 7
_diffrn_reflns_limit_h_min -7
_diffrn_reflns_limit_k_max 13
_diffrn_reflns_limit_k_min -15
_diffrn_reflns_limit_l_max 14
_diffrn_reflns_limit_l_min -13
_diffrn_reflns_number 6071
_diffrn_reflns_theta_full 25.00
_diffrn_reflns_theta_max 28.96
_diffrn_standards_number 0
_exptl_absorpt_coefficient_mu 5.507
_exptl_absorpt_correction_T_max 0.332
_exptl_absorpt_correction_T_min 0.220
_exptl_absorpt_correction_type multi-scan
_exptl_absorpt_process_details 'Jacobson, R. (1998) Private communication'
_exptl_crystal_colour colorless
_exptl_crystal_density_diffrn 1.834
_exptl_crystal_density_method 'not measured'
_exptl_crystal_description prism
_exptl_crystal_F_000 380.00
_exptl_crystal_size_max 0.20
_exptl_crystal_size_mid 0.20
_exptl_crystal_size_min 0.20
_refine_diff_density_max 1.460
_refine_diff_density_min -1.530
_refine_ls_extinction_method none
_refine_ls_goodness_of_fit_ref 1.197
_refine_ls_hydrogen_treatment constr
_refine_ls_number_parameters 181
_refine_ls_number_reflns 3040
_refine_ls_number_restraints 0
_refine_ls_R_factor_gt 0.0456
_refine_ls_shift/su_max 0.002
_refine_ls_structure_factor_coef Fsqd
_refine_ls_weighting_details 'w = 1/[\s^2^(Fo^2^)+(0.1138P)^2^+1.2775P] where P=(Fo^2^+2Fc^2^)/3'
_refine_ls_weighting_scheme calc
_refine_ls_wR_factor_ref 0.1876
_reflns_number_gt 2793
_reflns_number_total 3040
_reflns_threshold_expression F^2^>2.0\s(F^2^)
_cod_data_source_file c1dt11697e.txt
_cod_data_source_block LA1-2off
_cod_database_code 7018098

loop_
_symmetry_equiv_pos_site_id
_symmetry_equiv_pos_as_xyz
1 +X,+Y,+Z
2 -X,-Y,-Z

loop_
_atom_site_label
_atom_site_type_symbol
_atom_site_fract_x
_atom_site_fract_y
_atom_site_fract_z
_atom_site_U_iso_or_equiv
_atom_site_adp_type
_atom_site_occupancy
_atom_site_symmetry_multiplicity
_atom_site_calc_flag
_atom_site_refinement_flags
Br(1) Br 0.24244(9) 0.09263(5) 0.42323(4) 0.0223(2) Uani 1.00 2 d .
Se(1) Se 0.09717(9) 0.34625(5) 0.37051(5) 0.0224(2) Uani 1.00 2 d .
C(1) C 0.4318(9) 0.1146(5) 0.2965(5) 0.0203(10) Uani 1.00 2 d .
C(2) C 0.5909(10) 0.0342(5) 0.2778(5) 0.0240(11) Uani 1.00 2 d .
C(3) C 0.7303(9) 0.0318(5) 0.1799(5) 0.0225(10) Uani 1.00 2 d .
C(4) C 0.6971(9) 0.1122(5) 0.1026(5) 0.0207(10) Uani 1.00 2 d .
C(5) C 0.5363(9) 0.1979(5) 0.1244(5) 0.0183(10) Uani 1.00 2 d .
C(6) C 0.5225(9) 0.2715(5) 0.0346(5) 0.0203(10) Uani 1.00 2 d .
C(7) C 0.3719(9) 0.3580(5) 0.0417(5) 0.0213(10) Uani 1.00 2 d .
C(8) C 0.2417(9) 0.3723(5) 0.1400(5) 0.0196(10) Uani 1.00 2 d .
C(9) C 0.2557(9) 0.3036(5) 0.2307(4) 0.0182(9) Uani 1.00 2 d .
C(10) C 0.3996(9) 0.2061(5) 0.2226(5) 0.0183(10) Uani 1.00 2 d .
C(11) C 0.8096(9) 0.1307(5) -0.0095(5) 0.0240(11) Uani 1.00 2 d .
C(12) C 0.6923(10) 0.2376(5) -0.0546(5) 0.0241(11) Uani 1.00 2 d .
C(13) C 0.0484(10) 0.5100(5) 0.3472(5) 0.0216(10) Uani 1.00 2 d .
C(14) C -0.1697(10) 0.5300(5) 0.2936(5) 0.0259(11) Uani 1.00 2 d .
C(15) C -0.2046(11) 0.6475(6) 0.2787(5) 0.0286(12) Uani 1.00 2 d .
C(16) C -0.0225(12) 0.7483(5) 0.3205(5) 0.0290(12) Uani 1.00 2 d .
C(17) C 0.1941(11) 0.7277(6) 0.3755(6) 0.0302(12) Uani 1.00 2 d .
C(18) C 0.2303(9) 0.6095(5) 0.3903(5) 0.0219(10) Uani 1.00 2 d .
H(2) H 0.6099 -0.0223 0.3316 0.029 Uiso 1.00 2 calc R
H(3) H 0.8426 -0.0240 0.1691 0.027 Uiso 1.00 2 calc R
H(7) H 0.3556 0.4076 -0.0188 0.026 Uiso 1.00 2 calc R
H(8) H 0.1379 0.4329 0.1441 0.024 Uiso 1.00 2 calc R
H(11A) H 0.7730 0.0549 -0.0683 0.029 Uiso 1.00 2 calc R
H(11B) H 0.9864 0.1538 0.0069 0.029 Uiso 1.00 2 calc R
H(12A) H 0.8164 0.3089 -0.0586 0.029 Uiso 1.00 2 calc R
H(12B) H 0.6034 0.2100 -0.1340 0.029 Uiso 1.00 2 calc R
H(14) H -0.2947 0.4627 0.2673 0.031 Uiso 1.00 2 calc R
H(15) H -0.3524 0.6607 0.2400 0.034 Uiso 1.00 2 calc R
H(16) H -0.0477 0.8295 0.3110 0.035 Uiso 1.00 2 calc R
H(17) H 0.3183 0.7951 0.4031 0.036 Uiso 1.00 2 calc R
H(18) H 0.3774 0.5960 0.4295 0.026 Uiso 1.00 2 calc R

loop_
_atom_site_aniso_label
_atom_site_aniso_U_11
_atom_site_aniso_U_22
_atom_site_aniso_U_33
_atom_site_aniso_U_12
_atom_site_aniso_U_13
_atom_site_aniso_U_23
Br(1) 0.0254(3) 0.0237(3) 0.0205(3) 0.0061(2) 0.0065(2) 0.0078(2)
Se(1) 0.0290(3) 0.0205(3) 0.0207(3) 0.0084(2) 0.0096(2) 0.0046(2)
C(1) 0.018(2) 0.021(2) 0.020(2) -0.0012(19) -0.0011(18) 0.0037(19)
C(2) 0.026(2) 0.024(3) 0.024(3) 0.007(2) 0.004(2) 0.007(2)
C(3) 0.021(2) 0.023(2) 0.024(3) 0.0101(20) 0.0028(20) 0.001(2)
C(4) 0.016(2) 0.026(3) 0.019(2) 0.0027(19) 0.0032(18) -0.0016(20)
C(5) 0.017(2) 0.017(2) 0.019(2) 0.0014(18) -0.0014(18) -0.0024(19)
C(6) 0.019(2) 0.020(2) 0.019(2) -0.0044(18) -0.0002(18) 0.0002(19)
C(7) 0.025(2) 0.018(2) 0.020(3) 0.0012(19) 0.0002(20) 0.0027(19)
C(8) 0.018(2) 0.020(2) 0.021(2) 0.0041(18) 0.0001(18) 0.0008(19)
C(9) 0.020(2) 0.019(2) 0.017(2) 0.0045(19) 0.0050(18) 0.0020(18)
C(10) 0.019(2) 0.016(2) 0.020(2) 0.0006(18) -0.0000(18) 0.0024(18)
C(11) 0.023(2) 0.030(3) 0.020(3) 0.006(2) 0.0053(20) 0.003(2)
C(12) 0.026(2) 0.026(3) 0.022(3) 0.006(2) 0.007(2) 0.004(2)
C(13) 0.026(2) 0.024(3) 0.017(2) 0.008(2) 0.0086(19) 0.0035(20)
C(14) 0.025(2) 0.029(3) 0.025(3) 0.003(2) 0.008(2) 0.002(2)
C(15) 0.032(3) 0.035(3) 0.024(3) 0.017(2) 0.007(2) 0.004(2)
C(16) 0.047(3) 0.026(3) 0.021(3) 0.015(3) 0.016(2) 0.010(2)
C(17) 0.033(3) 0.028(3) 0.030(3) 0.004(2) 0.010(2) 0.003(2)
C(18) 0.018(2) 0.028(3) 0.020(3) 0.0024(20) 0.0045(19) 0.004(2)

loop_
_atom_type_symbol
_atom_type_description
_atom_type_scat_dispersion_real
_atom_type_scat_dispersion_imag
_atom_type_scat_source
C C 0.003 0.002
;
International Tables for Crystallography
(1992, Vol. C, Tables 4.2.6.8 and 6.1.1.4)
;
H H 0.000 0.000
;
International Tables for Crystallography
(1992, Vol. C, Table 6.1.1.4)
;
Br Br -0.290 2.459
;
International Tables for Crystallography
(1992, Vol. C, Tables 4.2.6.8 and 6.1.1.4)
;
Se Se -0.093 2.226
;
International Tables for Crystallography
(1992, Vol. C, Tables 4.2.6.8 and 6.1.1.4)
;

loop_
_geom_angle_atom_site_label_1
_geom_angle_atom_site_label_2
_geom_angle_atom_site_label_3
_geom_angle
_geom_angle_publ_flag
C(9) Se(1) C(13) 98.5(2) yes
Br(1) C(1) C(2) 115.7(4) yes
Br(1) C(1) C(10) 121.8(4) yes
C(2) C(1) C(10) 122.4(5) yes
C(1) C(2) C(3) 122.3(5) yes
C(2) C(3) C(4) 117.8(5) yes
C(3) C(4) C(5) 119.5(5) yes
C(3) C(4) C(11) 130.9(5) yes
C(5) C(4) C(11) 109.6(5) yes
C(4) C(5) C(6) 111.4(5) yes
C(4) C(5) C(10) 124.5(5) yes
C(6) C(5) C(10) 124.1(5) yes
C(5) C(6) C(7) 118.7(5) yes
C(5) C(6) C(12) 109.6(5) yes
C(7) C(6) C(12) 131.8(5) yes
C(6) C(7) C(8) 118.8(5) yes
C(7) C(8) C(9) 123.8(5) yes
Se(1) C(9) C(8) 119.5(4) yes
Se(1) C(9) C(10) 121.4(4) yes
C(8) C(9) C(10) 118.9(5) yes
C(1) C(10) C(5) 113.3(5) yes
C(1) C(10) C(9) 131.4(5) yes
C(5) C(10) C(9) 115.3(5) yes
C(4) C(11) C(12) 104.3(5) yes
C(6) C(12) C(11) 105.1(5) yes
Se(1) C(13) C(14) 120.2(4) yes
Se(1) C(13) C(18) 119.5(4) yes
C(14) C(13) C(18) 120.3(5) yes
C(13) C(14) C(15) 119.9(5) yes
C(14) C(15) C(16) 120.4(6) yes
C(15) C(16) C(17) 119.3(6) yes
C(16) C(17) C(18) 120.4(5) yes
C(13) C(18) C(17) 119.6(5) yes
C(1) C(2) H(2) 118.833 yes
C(3) C(2) H(2) 118.832 yes
C(2) C(3) H(3) 121.080 yes
C(4) C(3) H(3) 121.073 yes
C(6) C(7) H(7) 120.596 yes
C(8) C(7) H(7) 120.599 yes
C(7) C(8) H(8) 118.078 yes
C(9) C(8) H(8) 118.078 yes
C(4) C(11) H(11A) 110.889 yes
C(4) C(11) H(11B) 110.891 yes
C(12) C(11) H(11A) 110.896 yes
C(12) C(11) H(11B) 110.894 yes
H(11A) C(11) H(11B) 108.924 yes
C(6) C(12) H(12A) 110.719 yes
C(6) C(12) H(12B) 110.722 yes
C(11) C(12) H(12A) 110.723 yes
C(11) C(12) H(12B) 110.724 yes
H(12A) C(12) H(12B) 108.818 yes
C(13) C(14) H(14) 120.040 yes
C(15) C(14) H(14) 120.050 yes
C(14) C(15) H(15) 119.782 yes
C(16) C(15) H(15) 119.790 yes
C(15) C(16) H(16) 120.347 yes
C(17) C(16) H(16) 120.349 yes
C(16) C(17) H(17) 119.781 yes
C(18) C(17) H(17) 119.786 yes
C(13) C(18) H(18) 120.186 yes
C(17) C(18) H(18) 120.194 yes

loop_
_geom_bond_atom_site_label_1
_geom_bond_atom_site_label_2
_geom_bond_distance
_geom_bond_publ_flag
Br(1) C(1) 1.905(5) yes
Se(1) C(9) 1.943(5) yes
Se(1) C(13) 1.925(6) yes
C(1) C(2) 1.361(8) yes
C(1) C(10) 1.431(8) yes
C(2) C(3) 1.429(8) yes
C(3) C(4) 1.362(8) yes
C(4) C(5) 1.416(8) yes
C(4) C(11) 1.514(8) yes
C(5) C(6) 1.405(8) yes
C(5) C(10) 1.423(7) yes
C(6) C(7) 1.367(8) yes
C(6) C(12) 1.510(8) yes
C(7) C(8) 1.405(8) yes
C(8) C(9) 1.377(8) yes
C(9) C(10) 1.438(8) yes
C(11) C(12) 1.562(9) yes
C(13) C(14) 1.387(8) yes
C(13) C(18) 1.402(7) yes
C(14) C(15) 1.376(9) yes
C(15) C(16) 1.409(8) yes
C(16) C(17) 1.389(9) yes
C(17) C(18) 1.385(9) yes
C(2) H(2) 0.950 yes
C(3) H(3) 0.950 yes
C(7) H(7) 0.950 yes
C(8) H(8) 0.950 yes
C(11) H(11A) 0.990 yes
C(11) H(11B) 0.990 yes
C(12) H(12A) 0.990 yes
C(12) H(12B) 0.990 yes
C(14) H(14) 0.950 yes
C(15) H(15) 0.950 yes
C(16) H(16) 0.950 yes
C(17) H(17) 0.950 yes
C(18) H(18) 0.950 yes

loop_
_geom_contact_atom_site_label_1
_geom_contact_atom_site_label_2
_geom_contact_distance
_geom_contact_publ_flag
_geom_contact_site_symmetry_2
Br(1) Se(1) 3.1588(16) yes .
Br(1) C(9) 3.433(6) yes .
Se(1) C(1) 3.454(6) yes .
C(1) C(4) 2.794(8) yes .
C(2) C(5) 2.729(8) yes .
C(3) C(10) 2.893(8) yes .
C(5) C(8) 2.718(8) yes .
C(6) C(9) 2.832(7) yes .
C(7) C(10) 2.859(8) yes .
C(8) C(13) 3.023(8) yes .
C(8) C(14) 3.547(8) yes .
C(13) C(16) 2.782(9) yes .
C(14) C(17) 2.787(8) yes .
C(15) C(18) 2.781(8) yes .
Se(1) C(18) 3.466(6) yes 2_566
C(3) C(11) 3.584(7) yes 2_655
C(3) C(12) 3.598(7) yes 2_655
C(4) C(4) 3.5581(11) yes 2_655
C(7) C(7) 3.5707(14) yes 2_665
C(8) C(11) 3.505(7) yes 1_455
C(11) C(3) 3.584(7) yes 2_655
C(11) C(8) 3.505(7) yes 1_655
C(12) C(3) 3.598(7) yes 2_655
C(15) C(18) 3.536(8) yes 1_455
C(18) Se(1) 3.466(6) yes 2_566
C(18) C(15) 3.536(8) yes 1_655
Br(1) H(2) 2.7914 yes .
Se(1) H(8) 2.9144 yes .
Se(1) H(14) 2.9534 yes .
Se(1) H(18) 2.9537 yes .
C(1) H(3) 3.2960 yes .
C(3) H(11A) 2.9306 yes .
C(3) H(11B) 2.9302 yes .
C(4) H(2) 3.2431 yes .
C(4) H(12A) 3.0943 yes .
C(4) H(12B) 3.0957 yes .
C(5) H(3) 3.2694 yes .
C(5) H(7) 3.2520 yes .
C(5) H(11A) 3.0616 yes .
C(5) H(11B) 3.0484 yes .
C(5) H(12A) 3.0341 yes .
C(5) H(12B) 3.0494 yes .
C(6) H(8) 3.2327 yes .
C(6) H(11A) 3.1038 yes .
C(6) H(11B) 3.1050 yes .
C(7) H(12A) 2.9395 yes .
C(7) H(12B) 2.9399 yes .
C(9) H(7) 3.3019 yes .
C(10) H(2) 3.2939 yes .
C(10) H(8) 3.2776 yes .
C(11) H(3) 2.8624 yes .
C(12) H(7) 2.8735 yes .
C(13) H(8) 2.4964 yes .
C(13) H(15) 3.2496 yes .
C(13) H(17) 3.2681 yes .
C(14) H(8) 2.7703 yes .
C(14) H(16) 3.2737 yes .
C(14) H(18) 3.2755 yes .
C(15) H(8) 3.5503 yes .
C(15) H(17) 3.2747 yes .
C(16) H(14) 3.2765 yes .
C(16) H(18) 3.2655 yes .
C(17) H(15) 3.2717 yes .
C(18) H(8) 3.1754 yes .
C(18) H(14) 3.2767 yes .
C(18) H(16) 3.2660 yes .
H(2) H(3) 2.3778 yes .
H(3) H(11A) 2.9912 yes .
H(3) H(11B) 2.9775 yes .
H(7) H(8) 2.3360 yes .
H(7) H(12A) 3.0065 yes .
H(7) H(12B) 2.9839 yes .
H(8) H(14) 2.9645 yes .
H(8) H(18) 3.5786 yes .
H(11A) H(12A) 2.7804 yes .
H(11A) H(12B) 2.2658 yes .
H(11B) H(12A) 2.2657 yes .
H(11B) H(12B) 2.7795 yes .
H(14) H(15) 2.3241 yes .
H(15) H(16) 2.3614 yes .
H(16) H(17) 2.3409 yes .
H(17) H(18) 2.3352 yes .
Br(1) H(2) 3.1033 yes 2_656
Br(1) H(3) 3.5102 yes 1_455
Br(1) H(16) 3.1858 yes 1_545
Br(1) H(16) 3.3822 yes 2_566
Br(1) H(17) 3.3670 yes 1_545
Br(1) H(17) 3.0475 yes 2_666
Se(1) H(18) 3.5182 yes 2_666
C(1) H(3) 3.5625 yes 1_455
C(1) H(11A) 3.0472 yes 2_655
C(1) H(17) 3.5701 yes 2_666
C(2) H(11A) 2.9868 yes 2_655
C(2) H(12B) 2.9860 yes 2_655
C(2) H(16) 3.2946 yes 1_645
C(2) H(17) 3.4343 yes 1_545
C(3) H(11A) 2.9851 yes 2_655
C(3) H(11A) 3.3876 yes 2_755
C(3) H(11B) 3.4244 yes 2_755
C(3) H(12B) 3.0109 yes 2_655
C(3) H(16) 3.2034 yes 1_645
C(4) H(11A) 2.9815 yes 2_655
C(5) H(11A) 3.0476 yes 2_655
C(5) H(11B) 3.2194 yes 1_455
C(5) H(14) 3.1414 yes 1_655
C(6) H(7) 3.5651 yes 2_665
C(6) H(11B) 3.0964 yes 1_455
C(6) H(14) 3.1767 yes 1_655
C(6) H(15) 3.4338 yes 2_565
C(7) H(7) 2.8900 yes 2_665
C(7) H(11B) 2.8743 yes 1_455
C(7) H(12A) 3.1909 yes 1_455
C(7) H(14) 3.0564 yes 1_655
C(7) H(15) 3.2110 yes 2_565
C(8) H(11B) 2.8157 yes 1_455
C(8) H(12A) 3.1001 yes 1_455
C(8) H(14) 2.8630 yes 1_655
C(9) H(11B) 3.0249 yes 1_455
C(9) H(14) 2.8462 yes 1_655
C(10) H(11A) 3.1619 yes 2_655
C(10) H(11B) 3.1862 yes 1_455
C(10) H(14) 3.0705 yes 1_655
C(11) H(3) 3.0514 yes 2_755
C(11) H(11A) 3.4746 yes 2_755
C(11) H(11B) 3.5102 yes 2_755
C(12) H(3) 3.5962 yes 2_655
C(12) H(8) 3.5182 yes 1_655
C(12) H(15) 3.1687 yes 2_565
C(14) H(7) 3.4354 yes 2_565
C(14) H(18) 3.2291 yes 1_455
C(15) H(7) 2.9926 yes 2_565
C(15) H(12A) 3.5312 yes 2_665
C(15) H(12B) 3.3745 yes 2_565
C(15) H(18) 3.0858 yes 1_455
C(16) H(2) 3.4956 yes 1_465
C(16) H(3) 3.3909 yes 1_465
C(16) H(12A) 3.3370 yes 2_665
C(16) H(12B) 3.3580 yes 2_665
C(17) H(2) 3.4991 yes 1_565
C(17) H(12B) 3.2205 yes 2_665
C(17) H(15) 3.2324 yes 1_655
C(18) H(15) 3.0788 yes 1_655
H(2) Br(1) 3.1033 yes 2_656
H(2) C(16) 3.4956 yes 1_645
H(2) C(17) 3.4991 yes 1_545
H(2) H(11A) 3.5093 yes 2_655
H(2) H(12B) 2.9135 yes 2_655
H(2) H(15) 3.5719 yes 1_645
H(2) H(16) 2.7112 yes 1_645
H(2) H(17) 2.6945 yes 1_545
H(3) Br(1) 3.5102 yes 1_655
H(3) C(1) 3.5625 yes 1_655
H(3) C(11) 3.0514 yes 2_755
H(3) C(12) 3.5962 yes 2_655
H(3) C(16) 3.3909 yes 1_645
H(3) H(11A) 3.5200 yes 2_655
H(3) H(11A) 2.5902 yes 2_755
H(3) H(11B) 2.6531 yes 2_755
H(3) H(12B) 2.9857 yes 2_655
H(3) H(16) 2.5539 yes 1_645
H(7) C(6) 3.5651 yes 2_665
H(7) C(7) 2.8900 yes 2_665
H(7) C(14) 3.4354 yes 2_565
H(7) C(15) 2.9926 yes 2_565
H(7) H(7) 2.3998 yes 2_665
H(7) H(11B) 3.3269 yes 1_455
H(7) H(12A) 3.0607 yes 1_455
H(7) H(12A) 3.4446 yes 2_665
H(7) H(14) 3.3849 yes 2_565
H(7) H(15) 2.5531 yes 2_565
H(8) C(12) 3.5182 yes 1_455
H(8) H(11B) 3.2409 yes 1_455
H(8) H(12A) 2.8838 yes 1_455
H(8) H(12A) 3.1396 yes 2_665
H(8) H(14) 3.3400 yes 1_655
H(8) H(15) 3.5428 yes 1_655
H(11A) C(1) 3.0472 yes 2_655
H(11A) C(2) 2.9868 yes 2_655
H(11A) C(3) 2.9851 yes 2_655
H(11A) C(3) 3.3876 yes 2_755
H(11A) C(4) 2.9815 yes 2_655
H(11A) C(5) 3.0476 yes 2_655
H(11A) C(10) 3.1619 yes 2_655
H(11A) C(11) 3.4746 yes 2_755
H(11A) H(2) 3.5093 yes 2_655
H(11A) H(3) 3.5200 yes 2_655
H(11A) H(3) 2.5902 yes 2_755
H(11A) H(11A) 3.3475 yes 2_755
H(11A) H(11B) 2.9762 yes 2_755
H(11B) C(3) 3.4244 yes 2_755
H(11B) C(5) 3.2194 yes 1_655
H(11B) C(6) 3.0964 yes 1_655
H(11B) C(7) 2.8743 yes 1_655
H(11B) C(8) 2.8157 yes 1_655
H(11B) C(9) 3.0249 yes 1_655
H(11B) C(10) 3.1862 yes 1_655
H(11B) C(11) 3.5102 yes 2_755
H(11B) H(3) 2.6531 yes 2_755
H(11B) H(7) 3.3269 yes 1_655
H(11B) H(8) 3.2409 yes 1_655
H(11B) H(11A) 2.9762 yes 2_755
H(11B) H(11B) 3.4208 yes 2_755
H(12A) C(7) 3.1909 yes 1_655
H(12A) C(8) 3.1001 yes 1_655
H(12A) C(15) 3.5312 yes 2_665
H(12A) C(16) 3.3370 yes 2_665
H(12A) H(7) 3.0607 yes 1_655
H(12A) H(7) 3.4446 yes 2_665
H(12A) H(8) 2.8838 yes 1_655
H(12A) H(8) 3.1396 yes 2_665
H(12A) H(15) 3.2874 yes 2_565
H(12A) H(16) 3.5362 yes 2_665
H(12B) C(2) 2.9860 yes 2_655
H(12B) C(3) 3.0109 yes 2_655
H(12B) C(15) 3.3745 yes 2_565
H(12B) C(16) 3.3580 yes 2_665
H(12B) C(17) 3.2205 yes 2_665
H(12B) H(2) 2.9135 yes 2_655
H(12B) H(3) 2.9857 yes 2_655
H(12B) H(15) 2.5080 yes 2_565
H(12B) H(16) 3.5265 yes 2_565
H(12B) H(16) 3.4047 yes 2_665
H(12B) H(17) 3.1608 yes 2_665
H(14) C(5) 3.1414 yes 1_455
H(14) C(6) 3.1767 yes 1_455
H(14) C(7) 3.0564 yes 1_455
H(14) C(8) 2.8630 yes 1_455
H(14) C(9) 2.8462 yes 1_455
H(14) C(10) 3.0705 yes 1_455
H(14) H(7) 3.3849 yes 2_565
H(14) H(8) 3.3400 yes 1_455
H(14) H(18) 3.1161 yes 1_455
H(15) C(6) 3.4338 yes 2_565
H(15) C(7) 3.2110 yes 2_565
H(15) C(12) 3.1687 yes 2_565
H(15) C(17) 3.2324 yes 1_455
H(15) C(18) 3.0788 yes 1_455
H(15) H(2) 3.5719 yes 1_465
H(15) H(7) 2.5531 yes 2_565
H(15) H(8) 3.5428 yes 1_455
H(15) H(12A) 3.2874 yes 2_565
H(15) H(12B) 2.5080 yes 2_565
H(15) H(17) 3.1337 yes 1_455
H(15) H(18) 2.8818 yes 1_455
H(16) Br(1) 3.1858 yes 1_565
H(16) Br(1) 3.3822 yes 2_566
H(16) C(2) 3.2946 yes 1_465
H(16) C(3) 3.2034 yes 1_465
H(16) H(2) 2.7112 yes 1_465
H(16) H(3) 2.5539 yes 1_465
H(16) H(12A) 3.5362 yes 2_665
H(16) H(12B) 3.5265 yes 2_565
H(16) H(12B) 3.4047 yes 2_665
H(17) Br(1) 3.3670 yes 1_565
H(17) Br(1) 3.0475 yes 2_666
H(17) C(1) 3.5701 yes 2_666
H(17) C(2) 3.4343 yes 1_565
H(17) H(2) 2.6945 yes 1_565
H(17) H(12B) 3.1608 yes 2_665
H(17) H(15) 3.1337 yes 1_655
H(18) Se(1) 3.5182 yes 2_666
H(18) C(14) 3.2291 yes 1_655
H(18) C(15) 3.0858 yes 1_655
H(18) H(14) 3.1161 yes 1_655
H(18) H(15) 2.8818 yes 1_655
H(18) H(18) 3.2334 yes 2_666

loop_
_geom_torsion_atom_site_label_1
_geom_torsion_atom_site_label_2
_geom_torsion_atom_site_label_3
_geom_torsion_atom_site_label_4
_geom_torsion
_geom_torsion_publ_flag
C(9) Se(1) C(13) C(14) 96.0(4) no
C(9) Se(1) C(13) C(18) -87.4(4) no
C(13) Se(1) C(9) C(8) -16.4(3) no
C(13) Se(1) C(9) C(10) 159.9(3) no
Br(1) C(1) C(10) C(9) 7.7(7) no
C(2) C(1) C(10) C(5) 4.3(6) no
C(10) C(1) C(2) C(3) -2.7(7) no
C(1) C(2) C(3) C(4) -1.1(7) no
C(2) C(3) C(4) C(5) 2.9(6) no
C(3) C(4) C(5) C(10) -1.0(7) no
C(5) C(4) C(11) C(12) -1.1(5) no
C(11) C(4) C(5) C(6) 2.0(5) no
C(4) C(5) C(6) C(12) -2.0(5) no
C(4) C(5) C(10) C(1) -2.5(6) no
C(6) C(5) C(10) C(9) -5.0(6) no
C(10) C(5) C(6) C(7) 1.1(7) no
C(5) C(6) C(7) C(8) 1.7(6) no
C(5) C(6) C(12) C(11) 1.2(5) no
C(6) C(7) C(8) C(9) -0.2(7) no
C(7) C(8) C(9) C(10) -4.0(7) no
Se(1) C(9) C(10) C(1) 9.6(6) no
C(8) C(9) C(10) C(5) 6.2(6) no
C(4) C(11) C(12) C(6) -0.1(4) no
C(14) C(13) C(18) C(17) -2.2(8) no
C(18) C(13) C(14) C(15) 2.4(8) no
C(13) C(14) C(15) C(16) -1.8(8) no
C(14) C(15) C(16) C(17) 0.9(9) no
C(15) C(16) C(17) C(18) -0.6(9) no
C(16) C(17) C(18) C(13) 1.3(9) no
